data_9000212
loop_
_publ_author_name
'Moore, P. B.'

_publ_section_title
;Crystal chemistry of the basic manganese arsenates: IV. Mixed arsenic
 valences in the crystal structure of synadelphite
;
_journal_name_full 'American Mineralogist'
_journal_page_first 2023
_journal_page_last 2037
_journal_volume 55
_journal_year 1970
_chemical_formula_sum 'As3 H13 Mn9 O22'
_chemical_name_mineral Synadelphite
_space_group_IT_number 62
_symmetry_space_group_name_Hall '-P 2ac 2n'
_symmetry_space_group_name_H-M 'P n m a'
_cell_angle_alpha 90
_cell_angle_beta 90
_cell_angle_gamma 90
_cell_formula_units_Z 4
_cell_length_a 10.754
_cell_length_b 18.865
_cell_length_c 9.884
_cell_volume 2005.209
_database_code_amcsd 0000217
_exptl_crystal_density_diffrn 3.592
_cod_original_cell_volume 2005.208
_cod_original_formula_sum 'Mn9 As3 O22 H13'
_cod_database_code 9000212

loop_
_space_group_symop_operation_xyz
x,y,z
x,1/2-y,z
-x,1/2+y,-z
1/2-x,1/2+y,1/2+z
1/2+x,1/2-y,1/2-z
1/2+x,y,1/2-z
1/2-x,-y,1/2+z
-x,-y,-z

loop_
_atom_site_label
_atom_site_fract_x
_atom_site_fract_y
_atom_site_fract_z
_atom_site_U_iso_or_equiv
_atom_site_type_symbol
_atom_site_attached_hydrogens
Mn1 0.29410 0.75000 0.38680 0.01115 Mn 0
Mn2 0.56130 0.66350 0.37290 0.01077 Mn 0
Mn3 0.82690 0.58630 0.36140 0.01039 Mn 0
Mn4 0.08870 0.50390 0.36270 0.01178 Mn 0
Mn5 0.35640 0.42250 0.35750 0.01330 Mn 0
As1 0.96720 0.75000 0.36180 0.00152 As 0
As2 0.32250 0.58110 0.56540 0.00152 As 0
O1 0.11510 0.75000 0.28540 0.01254 O 0
O-H2 0.47480 0.75000 0.48320 0.01684 O 1
O3 0.24010 0.65350 0.51630 0.01684 O 0
O4 0.40180 0.68180 0.23730 0.01672 O 0
O5 0.47140 0.58670 0.51760 0.01393 O 0
O-H6 0.66300 0.59270 0.24200 0.00912 O 1
O-H7 0.71580 0.64910 0.49970 0.01229 O 1
O8 0.74170 0.49400 0.49870 0.01115 O 0
O-H9 0.92930 0.51150 0.23810 0.00975 O 1
O-H10 0.97570 0.57260 0.49800 0.01406 O 1
O11 0.18380 0.42250 0.23490 0.01051 O 0
Wat12 0.41700 0.33060 0.22320 0.02533 O 2

loop_
_cod_changelog_entry_id
_cod_changelog_entry_author
_cod_changelog_entry_date
_cod_changelog_entry_text
1
;cod-tools version 3.8.0
Id: cif_guess_AMCSD_atom_types 9574 2023-05-10 09:00:05Z saulius
;
2023-05-10T18:45:59+03:00
;Derived atom types and hydrogen counts
from atom names that follow the AMCSD naming convention
(Wat == water, O-H == hydroxyl).
;

loop_
_cod_related_entry_id
_cod_related_entry_database
_cod_related_entry_code
1 AMCSD 0000217
